data_7220067
loop_
_publ_author_name
'Zhang, Huijie'
'Fan, Ruiqing'
'Wang, Ping'
'Wang, Xinming'
'Gao, Song'
'Dong, Yuwei'
'Wang, Yulei'
'Yang, Yulin'

_publ_section_title
;
 Structure variations of series lanthanide complexes constructed from
 quinoline carboxylate ligand: photoluminescent properties and PMMA
 matrices doping
;
_journal_name_full 'RSC Adv.'
_journal_paper_doi 10.1039/C5RA01796C
_journal_year 2015
_chemical_formula_sum 'C30 H28 Eu N3 O11'
_chemical_formula_weight 758.51
_chemical_name_systematic
; 
 ? 
;
_space_group_IT_number 2
_symmetry_cell_setting triclinic
_symmetry_space_group_name_Hall '-P 1'
_symmetry_space_group_name_H-M 'P -1'
_atom_sites_solution_hydrogens geom
_atom_sites_solution_primary direct
_atom_sites_solution_secondary difmap
_audit_creation_method SHELXL-97
_audit_update_record
;
2015-01-04 deposited with the CCDC.
2015-04-07 downloaded from the CCDC.
;
_cell_angle_alpha 81.716(7)
_cell_angle_beta 87.825(7)
_cell_angle_gamma 79.381(7)
_cell_formula_units_Z 2
_cell_length_a 7.842(5)
_cell_length_b 11.416(7)
_cell_length_c 16.613(10)
_cell_measurement_reflns_used 5019
_cell_measurement_temperature 296(2)
_cell_measurement_theta_max 25.02
_cell_measurement_theta_min 1.83
_cell_volume 1446.4(15)
_computing_structure_refinement 'SHELXL-97 (Sheldrick, 1997)'
_computing_structure_solution 'SHELXS-97 (Sheldrick, 1990)'
_diffrn_ambient_temperature 296(2)
_diffrn_measured_fraction_theta_full 0.983
_diffrn_measured_fraction_theta_max 0.983
_diffrn_measurement_device_type 'Bruker Smart APEX CCD area detector'
_diffrn_measurement_method 'phi and omega scans'
_diffrn_radiation_monochromator graphite
_diffrn_radiation_source 'fine-focus sealed tube'
_diffrn_radiation_type MoK\a
_diffrn_radiation_wavelength 0.71073
_diffrn_reflns_av_R_equivalents 0.0342
_diffrn_reflns_av_sigmaI/netI 0.0545
_diffrn_reflns_limit_h_max 9
_diffrn_reflns_limit_h_min -9
_diffrn_reflns_limit_k_max 13
_diffrn_reflns_limit_k_min -13
_diffrn_reflns_limit_l_max 19
_diffrn_reflns_limit_l_min -19
_diffrn_reflns_number 10171
_diffrn_reflns_theta_full 25.02
_diffrn_reflns_theta_max 25.02
_diffrn_reflns_theta_min 1.83
_exptl_absorpt_coefficient_mu 2.237
_exptl_absorpt_correction_T_max 0.7751
_exptl_absorpt_correction_T_min 0.7023
_exptl_crystal_colour colorless
_exptl_crystal_density_diffrn 1.742
_exptl_crystal_density_method 'not measured'
_exptl_crystal_description block
_exptl_crystal_F_000 760
_exptl_crystal_size_max 0.17
_exptl_crystal_size_mid 0.13
_exptl_crystal_size_min 0.12
_refine_diff_density_max 2.519
_refine_diff_density_min -2.008
_refine_diff_density_rms 0.189
_refine_ls_extinction_method none
_refine_ls_goodness_of_fit_ref 1.192
_refine_ls_hydrogen_treatment mixed
_refine_ls_matrix_type full
_refine_ls_number_parameters 406
_refine_ls_number_reflns 5019
_refine_ls_number_restraints 7
_refine_ls_restrained_S_all 1.193
_refine_ls_R_factor_all 0.0640
_refine_ls_R_factor_gt 0.0586
_refine_ls_shift/su_max 0.016
_refine_ls_shift/su_mean 0.003
_refine_ls_structure_factor_coef Fsqd
_refine_ls_weighting_details 'calc w=1/[\s^2^(Fo^2^)+(0.0420P)^2^+25.1437P] where P=(Fo^2^+2Fc^2^)/3'
_refine_ls_weighting_scheme calc
_refine_ls_wR_factor_gt 0.1645
_refine_ls_wR_factor_ref 0.1667
_reflns_number_gt 4569
_reflns_number_total 5019
_reflns_threshold_expression >2sigma(I)
_cod_data_source_file c5ra01796c2.cif
_cod_data_source_block 4
_cod_depositor_comments
;
The following automatic conversions were performed:

'_symmetry_cell_setting' value 'Triclinic' changed to 'triclinic'
according to
/usr/data/users/saulius/crontab/automatic-downloads/rss-feeds/RSC/lib/dictionaries/cif_core.dic
dictionary named 'cif_core.dic' version 2.4.2 from 2011-04-26.

Automatic conversion script
Id: cif_fix_values 3143 2015-03-26 13:38:13Z robertas 
;
_cod_original_cell_volume 1446.5(15)
_cod_original_sg_symbol_H-M 'P-1   '
_cod_database_code 7220067

loop_
_symmetry_equiv_pos_as_xyz
'x, y, z'
'-x, -y, -z'

loop_
_atom_site_label
_atom_site_type_symbol
_atom_site_fract_x
_atom_site_fract_y
_atom_site_fract_z
_atom_site_U_iso_or_equiv
_atom_site_adp_type
_atom_site_occupancy
_atom_site_symmetry_multiplicity
_atom_site_calc_flag
_atom_site_refinement_flags
Eu1 Eu 0.02229(7) 0.14581(4) 0.10893(3) 0.02244(18) Uani 1 1 d .
O1 O 0.0575(10) -0.1701(7) 0.0253(4) 0.0336(17) Uani 1 1 d .
O2 O 0.0010(10) -0.0602(6) 0.1271(4) 0.0352(18) Uani 1 1 d .
O4 O -0.0013(11) 0.1967(7) 0.2471(5) 0.0417(19) Uani 1 1 d .
O5 O 0.5290(10) 0.3092(7) 0.0140(5) 0.0380(18) Uani 1 1 d .
O6 O 0.4965(11) 0.1722(7) -0.0648(5) 0.0383(19) Uani 1 1 d .
O7 O 0.2812(10) 0.0587(7) 0.0384(5) 0.0375(18) Uani 1 1 d .
H7A H 0.2605 0.0657 -0.0121 0.056 Uiso 1 1 d R
H7C H 0.3631 0.0957 0.0453 0.056 Uiso 1 1 d R
O8 O 0.2270(10) 0.2831(7) 0.1037(5) 0.0386(19) Uani 1 1 d .
H8A H 0.2356 0.3172 0.0551 0.058 Uiso 1 1 d R
H8C H 0.3256 0.2437 0.1195 0.058 Uiso 1 1 d R
O9 O -0.2810(10) 0.1339(7) 0.1300(5) 0.044(2) Uani 1 1 d .
H9A H -0.3299 0.1426 0.0842 0.065 Uiso 1 1 d R
H9D H -0.3293 0.1894 0.1568 0.065 Uiso 1 1 d R
O10 O -0.1477(10) 0.3489(6) 0.0818(5) 0.0389(19) Uani 1 1 d .
H10B H -0.2360 0.3546 0.1133 0.058 Uiso 1 1 d R
H10C H -0.0858 0.3995 0.0904 0.058 Uiso 1 1 d R
OW1 O -0.4452(11) -0.0434(7) 0.1937(5) 0.044(2) Uani 1 1 d .
HW1A H -0.5046 -0.0467 0.1526 0.066 Uiso 1 1 d R
HW1C H -0.5084 -0.0035 0.2267 0.066 Uiso 1 1 d R
C1 C -0.0719(13) -0.2536(8) 0.1415(7) 0.028(2) Uani 1 1 d U
C2 C -0.1343(14) -0.2432(9) 0.2230(6) 0.030(2) Uani 1 1 d U
H2A H -0.1294 -0.1733 0.2447 0.036 Uiso 1 1 calc R
C3 C -0.2018(14) -0.3351(10) 0.2705(7) 0.031(2) Uani 1 1 d .
C4 C -0.2624(18) -0.3321(11) 0.3507(8) 0.047(3) Uani 1 1 d .
H4A H -0.2618 -0.2636 0.3748 0.056 Uiso 1 1 calc R
C5 C -0.3232(17) -0.4287(12) 0.3948(8) 0.049(3) Uani 1 1 d .
H5A H -0.3630 -0.4251 0.4480 0.058 Uiso 1 1 calc R
C6 C -0.3239(18) -0.5305(11) 0.3589(9) 0.052(3) Uani 1 1 d .
H6A H -0.3646 -0.5954 0.3887 0.063 Uiso 1 1 calc R
C7 C -0.2657(16) -0.5387(10) 0.2795(8) 0.045(3) Uani 1 1 d .
H7B H -0.2683 -0.6081 0.2567 0.054 Uiso 1 1 calc R
C8 C -0.2029(15) -0.4419(10) 0.2338(7) 0.035(3) Uani 1 1 d .
C9 C -0.0874(14) -0.3593(9) 0.1144(7) 0.032(2) Uani 1 1 d .
H9B H -0.0523 -0.3670 0.0610 0.038 Uiso 1 1 calc R
C10 C -0.0020(12) -0.1494(9) 0.0977(6) 0.023(2) Uani 1 1 d .
C11 C 0.6387(13) 0.4602(9) -0.1209(6) 0.028(2) Uani 1 1 d .
H11A H 0.6104 0.4897 -0.0718 0.034 Uiso 1 1 calc R
C12 C 0.6095(13) 0.3436(9) -0.1259(6) 0.027(2) Uani 1 1 d .
C13 C 0.6479(14) 0.3012(10) -0.1984(6) 0.031(2) Uani 1 1 d .
H13A H 0.6305 0.2246 -0.2045 0.038 Uiso 1 1 calc R
C14 C 0.7139(14) 0.3733(10) -0.2640(7) 0.033(2) Uani 1 1 d .
C15 C 0.7587(17) 0.3342(11) -0.3409(7) 0.043(3) Uani 1 1 d .
H15A H 0.7413 0.2588 -0.3498 0.051 Uiso 1 1 calc R
C16 C 0.8269(18) 0.4065(12) -0.4016(7) 0.048(3) Uani 1 1 d .
H16A H 0.8602 0.3793 -0.4510 0.057 Uiso 1 1 calc R
C17 C 0.8463(18) 0.5233(12) -0.3886(8) 0.049(3) Uani 1 1 d .
H17A H 0.8871 0.5740 -0.4308 0.059 Uiso 1 1 calc R
C18 C 0.8070(15) 0.5620(11) -0.3165(7) 0.039(3) Uani 1 1 d .
H18A H 0.8242 0.6380 -0.3087 0.047 Uiso 1 1 calc R
C19 C 0.7399(14) 0.4883(10) -0.2526(7) 0.033(2) Uani 1 1 d .
C20 C 0.5384(13) 0.2703(10) -0.0546(7) 0.031(2) Uani 1 1 d .
C21 C 0.1588(14) 0.0841(10) 0.3620(6) 0.032(2) Uani 1 1 d .
C22 C 0.2767(15) -0.0156(10) 0.3905(7) 0.035(3) Uani 1 1 d .
H22A H 0.3379 -0.0643 0.3548 0.042 Uiso 1 1 calc R
C23 C 0.3041(17) -0.0434(11) 0.4765(7) 0.041(3) Uani 1 1 d .
C24 C 0.4179(18) -0.1481(12) 0.5111(8) 0.049(3) Uani 1 1 d .
H24A H 0.4805 -0.2003 0.4779 0.059 Uiso 1 1 calc R
C25 C 0.435(2) -0.1714(14) 0.5927(9) 0.061(4) Uani 1 1 d .
H25A H 0.5098 -0.2399 0.6154 0.073 Uiso 1 1 calc R
C26 C 0.343(2) -0.0960(15) 0.6426(9) 0.065(5) Uani 1 1 d .
H26A H 0.3573 -0.1144 0.6986 0.078 Uiso 1 1 calc R
C27 C 0.231(2) 0.0067(14) 0.6115(7) 0.055(4) Uani 1 1 d .
H27A H 0.1690 0.0567 0.6463 0.065 Uiso 1 1 calc R
C28 C 0.2094(17) 0.0353(11) 0.5273(7) 0.042(3) Uani 1 1 d .
C29 C 0.0716(16) 0.1587(11) 0.4173(7) 0.038(3) Uani 1 1 d .
H29A H -0.0065 0.2270 0.3965 0.045 Uiso 1 1 calc R
C30 C 0.1205(14) 0.1125(10) 0.2741(6) 0.032(2) Uani 1 1 d .
N1 N -0.1463(12) -0.4503(8) 0.1558(6) 0.034(2) Uani 1 1 d .
N2 N 0.7010(12) 0.5303(7) -0.1780(6) 0.032(2) Uani 1 1 d .
N3 N 0.0945(14) 0.1372(10) 0.4970(6) 0.046(3) Uani 1 1 d .
O3 O 0.2064(11) 0.0480(7) 0.2245(5) 0.0403(19) Uani 1 1 d .

loop_
_atom_site_aniso_label
_atom_site_aniso_U_11
_atom_site_aniso_U_22
_atom_site_aniso_U_33
_atom_site_aniso_U_23
_atom_site_aniso_U_13
_atom_site_aniso_U_12
Eu1 0.0276(3) 0.0203(3) 0.0212(3) -0.00485(18) 0.00286(19) -0.00805(19)
O1 0.043(5) 0.040(4) 0.019(4) -0.006(3) -0.002(3) -0.008(4)
O2 0.051(5) 0.026(4) 0.031(4) -0.006(3) 0.007(3) -0.011(3)
O4 0.047(5) 0.045(5) 0.028(4) -0.005(4) -0.003(4) 0.005(4)
O5 0.045(5) 0.034(4) 0.037(4) -0.010(3) 0.013(4) -0.012(4)
O6 0.049(5) 0.031(4) 0.039(4) -0.009(3) 0.010(4) -0.019(4)
O7 0.039(4) 0.038(4) 0.038(4) -0.010(3) 0.012(4) -0.010(4)
O8 0.037(4) 0.039(4) 0.047(5) -0.014(4) 0.008(4) -0.022(4)
O9 0.037(5) 0.044(5) 0.047(5) 0.002(4) 0.006(4) -0.008(4)
O10 0.044(5) 0.024(4) 0.053(5) -0.018(4) 0.009(4) -0.009(3)
OW1 0.042(5) 0.042(5) 0.051(5) -0.012(4) 0.005(4) -0.013(4)
C1 0.023(5) 0.009(4) 0.051(5) 0.006(4) -0.018(4) -0.004(4)
C2 0.037(6) 0.024(5) 0.030(5) -0.007(4) -0.003(4) -0.005(4)
C3 0.027(6) 0.033(6) 0.035(6) -0.009(5) -0.001(5) -0.004(4)
C4 0.063(9) 0.039(7) 0.042(7) -0.012(5) 0.018(6) -0.014(6)
C5 0.054(8) 0.049(8) 0.040(7) 0.007(6) 0.010(6) -0.014(6)
C6 0.058(9) 0.036(7) 0.061(9) 0.006(6) 0.017(7) -0.018(6)
C7 0.050(8) 0.024(6) 0.065(9) -0.003(5) 0.006(6) -0.020(5)
C8 0.038(6) 0.031(6) 0.036(6) 0.000(5) -0.013(5) -0.003(5)
C9 0.038(6) 0.024(5) 0.035(6) -0.010(4) 0.000(5) -0.007(5)
C10 0.019(5) 0.023(5) 0.022(5) 0.009(4) -0.005(4) -0.003(4)
C11 0.028(5) 0.022(5) 0.032(6) -0.003(4) 0.001(4) -0.002(4)
C12 0.025(5) 0.026(5) 0.032(6) -0.004(4) -0.001(4) -0.008(4)
C13 0.035(6) 0.027(5) 0.033(6) -0.002(4) -0.002(5) -0.010(5)
C14 0.029(6) 0.031(6) 0.038(6) -0.006(5) 0.003(5) -0.005(5)
C15 0.064(8) 0.039(7) 0.031(6) -0.014(5) 0.000(6) -0.017(6)
C16 0.062(9) 0.060(8) 0.027(6) -0.015(6) 0.009(6) -0.021(7)
C17 0.058(8) 0.054(8) 0.035(7) 0.011(6) 0.001(6) -0.024(7)
C18 0.038(7) 0.037(6) 0.043(7) 0.004(5) -0.002(5) -0.014(5)
C19 0.023(5) 0.032(6) 0.042(6) 0.001(5) -0.008(5) -0.003(4)
C20 0.024(5) 0.031(6) 0.037(6) -0.006(5) 0.006(5) -0.003(4)
C21 0.038(6) 0.034(6) 0.029(6) -0.010(5) 0.002(5) -0.014(5)
C22 0.041(6) 0.041(6) 0.028(6) -0.010(5) -0.002(5) -0.017(5)
C23 0.054(8) 0.038(6) 0.035(6) -0.002(5) -0.007(6) -0.023(6)
C24 0.058(8) 0.044(7) 0.050(8) 0.003(6) -0.016(6) -0.025(6)
C25 0.070(10) 0.055(9) 0.061(10) 0.012(8) -0.018(8) -0.032(8)
C26 0.088(12) 0.071(10) 0.041(8) 0.015(8) -0.021(8) -0.047(9)
C27 0.077(10) 0.073(10) 0.029(6) -0.017(6) 0.007(6) -0.049(9)
C28 0.054(8) 0.047(7) 0.034(6) -0.004(5) -0.002(6) -0.032(6)
C29 0.044(7) 0.043(7) 0.033(6) -0.015(5) 0.011(5) -0.020(5)
C30 0.035(6) 0.040(6) 0.025(5) -0.010(5) 0.006(5) -0.019(5)
N1 0.041(5) 0.022(4) 0.041(5) -0.010(4) 0.000(4) -0.007(4)
N2 0.041(5) 0.021(4) 0.036(5) -0.003(4) 0.000(4) -0.010(4)
N3 0.056(7) 0.055(7) 0.034(6) -0.018(5) 0.016(5) -0.023(5)
O3 0.044(5) 0.045(5) 0.032(4) -0.015(4) 0.001(4) 0.000(4)

loop_
_atom_type_symbol
_atom_type_description
_atom_type_scat_dispersion_real
_atom_type_scat_dispersion_imag
_atom_type_scat_source
C C 0.0033 0.0016 'International Tables Vol C Tables 4.2.6.8 and 6.1.1.4'
H H 0.0000 0.0000 'International Tables Vol C Tables 4.2.6.8 and 6.1.1.4'
N N 0.0061 0.0033 'International Tables Vol C Tables 4.2.6.8 and 6.1.1.4'
O O 0.0106 0.0060 'International Tables Vol C Tables 4.2.6.8 and 6.1.1.4'
Eu Eu -0.1578 3.6682 'International Tables Vol C Tables 4.2.6.8 and 6.1.1.4'

loop_
_geom_angle_atom_site_label_1
_geom_angle_atom_site_label_2
_geom_angle_atom_site_label_3
_geom_angle
_geom_angle_site_symmetry_1
_geom_angle_site_symmetry_3
O1 Eu1 O2 91.9(3) 2 .
O1 Eu1 O9 81.6(3) 2 .
O2 Eu1 O9 72.7(3) . .
O1 Eu1 O7 75.4(3) 2 .
O2 Eu1 O7 78.1(3) . .
O9 Eu1 O7 141.9(3) . .
O1 Eu1 O4 154.0(3) 2 .
O2 Eu1 O4 103.5(3) . .
O9 Eu1 O4 83.3(3) . .
O7 Eu1 O4 127.8(3) . .
O1 Eu1 O8 101.5(3) 2 .
O2 Eu1 O8 143.3(3) . .
O9 Eu1 O8 142.7(3) . .
O7 Eu1 O8 72.6(3) . .
O4 Eu1 O8 78.5(3) . .
O1 Eu1 O10 74.5(3) 2 .
O2 Eu1 O10 143.2(3) . .
O9 Eu1 O10 71.6(3) . .
O7 Eu1 O10 128.3(3) . .
O4 Eu1 O10 80.8(3) . .
O8 Eu1 O10 73.6(3) . .
O1 Eu1 O3 152.8(3) 2 .
O2 Eu1 O3 73.2(3) . .
O9 Eu1 O3 113.9(3) . .
O7 Eu1 O3 79.3(3) . .
O4 Eu1 O3 53.2(3) . .
O8 Eu1 O3 79.9(3) . .
O10 Eu1 O3 130.6(3) . .
O1 Eu1 C30 179.2(3) 2 .
O2 Eu1 C30 87.3(3) . .
O9 Eu1 C30 98.2(3) . .
O7 Eu1 C30 104.4(3) . .
O4 Eu1 C30 26.5(3) . .
O8 Eu1 C30 79.1(3) . .
O10 Eu1 C30 106.2(3) . .
O3 Eu1 C30 26.7(3) . .
C10 O1 Eu1 142.5(6) . 2
C10 O2 Eu1 148.9(7) . .
C30 O4 Eu1 94.2(6) . .
Eu1 O7 H7A 109.3 . .
Eu1 O7 H7C 109.3 . .
H7A O7 H7C 109.5 . .
Eu1 O8 H8A 109.3 . .
Eu1 O8 H8C 109.3 . .
H8A O8 H8C 109.5 . .
Eu1 O9 H9A 109.3 . .
Eu1 O9 H9D 109.3 . .
H9A O9 H9D 109.5 . .
Eu1 O10 H10B 109.3 . .
Eu1 O10 H10C 109.3 . .
H10B O10 H10C 109.5 . .
HW1A OW1 HW1C 109.5 . .
C9 C1 C2 114.8(9) . .
C9 C1 C10 128.9(11) . .
C2 C1 C10 116.4(9) . .
C3 C2 C1 121.8(9) . .
C3 C2 H2A 119.1 . .
C1 C2 H2A 119.1 . .
C2 C3 C4 124.9(10) . .
C2 C3 C8 116.3(10) . .
C4 C3 C8 118.7(10) . .
C5 C4 C3 121.6(12) . .
C5 C4 H4A 119.2 . .
C3 C4 H4A 119.2 . .
C4 C5 C6 119.1(12) . .
C4 C5 H5A 120.4 . .
C6 C5 H5A 120.4 . .
C5 C6 C7 121.9(11) . .
C5 C6 H6A 119.0 . .
C7 C6 H6A 119.0 . .
C6 C7 C8 119.8(11) . .
C6 C7 H7B 120.1 . .
C8 C7 H7B 120.1 . .
N1 C8 C7 119.6(11) . .
N1 C8 C3 121.6(10) . .
C7 C8 C3 118.8(11) . .
N1 C9 C1 126.9(11) . .
N1 C9 H9B 116.6 . .
C1 C9 H9B 116.6 . .
O2 C10 O1 125.7(9) . .
O2 C10 C1 122.9(9) . .
O1 C10 C1 111.4(9) . .
N2 C11 C12 126.1(10) . .
N2 C11 H11A 116.9 . .
C12 C11 H11A 116.9 . .
C13 C12 C11 116.9(9) . .
C13 C12 C20 122.0(9) . .
C11 C12 C20 121.1(9) . .
C12 C13 C14 120.2(10) . .
C12 C13 H13A 119.9 . .
C14 C13 H13A 119.9 . .
C19 C14 C13 118.6(10) . .
C19 C14 C15 118.3(10) . .
C13 C14 C15 123.1(10) . .
C16 C15 C14 120.7(11) . .
C16 C15 H15A 119.7 . .
C14 C15 H15A 119.7 . .
C15 C16 C17 119.3(11) . .
C15 C16 H16A 120.4 . .
C17 C16 H16A 120.4 . .
C18 C17 C16 121.3(11) . .
C18 C17 H17A 119.4 . .
C16 C17 H17A 119.3 . .
C17 C18 C19 120.4(11) . .
C17 C18 H18A 119.8 . .
C19 C18 H18A 119.8 . .
N2 C19 C18 119.3(10) . .
N2 C19 C14 120.7(10) . .
C18 C19 C14 120.0(11) . .
O6 C20 O5 123.5(10) . .
O6 C20 C12 118.5(9) . .
O5 C20 C12 117.9(9) . .
C22 C21 C29 119.5(10) . .
C22 C21 C30 120.1(10) . .
C29 C21 C30 120.4(11) . .
C21 C22 C23 118.5(11) . .
C21 C22 H22A 120.8 . .
C23 C22 H22A 120.8 . .
C28 C23 C24 119.9(12) . .
C28 C23 C22 118.1(11) . .
C24 C23 C22 122.0(12) . .
C25 C24 C23 119.3(15) . .
C25 C24 H24A 120.3 . .
C23 C24 H24A 120.3 . .
C24 C25 C26 121.3(15) . .
C24 C25 H25A 119.3 . .
C26 C25 H25A 119.3 . .
C25 C26 C27 121.3(13) . .
C25 C26 H26A 119.4 . .
C27 C26 H26A 119.4 . .
C26 C27 C28 119.6(14) . .
C26 C27 H27A 120.2 . .
C28 C27 H27A 120.2 . .
N3 C28 C27 119.1(13) . .
N3 C28 C23 122.4(11) . .
C27 C28 C23 118.5(13) . .
N3 C29 C21 123.9(12) . .
N3 C29 H29A 118.0 . .
C21 C29 H29A 118.0 . .
O4 C30 O3 118.9(10) . .
O4 C30 C21 121.4(10) . .
O3 C30 C21 119.6(10) . .
O4 C30 Eu1 59.2(5) . .
O3 C30 Eu1 59.8(6) . .
C21 C30 Eu1 173.2(7) . .
C9 N1 C8 118.6(9) . .
C11 N2 C19 117.5(9) . .
C29 N3 C28 117.6(11) . .
C30 O3 Eu1 93.5(7) . .

loop_
_geom_bond_atom_site_label_1
_geom_bond_atom_site_label_2
_geom_bond_distance
_geom_bond_site_symmetry_2
Eu1 O1 2.303(7) 2
Eu1 O2 2.363(7) .
Eu1 O9 2.417(8) .
Eu1 O7 2.428(7) .
Eu1 O4 2.440(8) .
Eu1 O8 2.433(7) .
Eu1 O10 2.441(7) .
Eu1 O3 2.453(8) .
Eu1 C30 2.832(11) .
O1 C10 1.312(12) .
O1 Eu1 2.303(7) 2
O2 C10 1.196(12) .
O4 C30 1.268(14) .
O5 C20 1.275(13) .
O6 C20 1.259(13) .
O7 H7A 0.8501 .
O7 H7C 0.8499 .
O8 H8A 0.8500 .
O8 H8C 0.8500 .
O9 H9A 0.8501 .
O9 H9D 0.8499 .
O10 H10B 0.8500 .
O10 H10C 0.8499 .
OW1 HW1A 0.8501 .
OW1 HW1C 0.8499 .
C1 C9 1.375(14) .
C1 C2 1.436(15) .
C1 C10 1.484(13) .
C2 C3 1.392(15) .
C2 H2A 0.9300 .
C3 C4 1.400(16) .
C3 C8 1.441(15) .
C4 C5 1.383(17) .
C4 H4A 0.9300 .
C5 C6 1.382(19) .
C5 H5A 0.9300 .
C6 C7 1.389(18) .
C6 H6A 0.9300 .
C7 C8 1.404(15) .
C7 H7B 0.9300 .
C8 N1 1.364(15) .
C9 N1 1.308(14) .
C9 H9B 0.9300 .
C11 N2 1.293(13) .
C11 C12 1.406(14) .
C11 H11A 0.9300 .
C12 C13 1.364(15) .
C12 C20 1.501(14) .
C13 C14 1.410(15) .
C13 H13A 0.9300 .
C14 C19 1.405(15) .
C14 C15 1.424(15) .
C15 C16 1.367(17) .
C15 H15A 0.9300 .
C16 C17 1.417(18) .
C16 H16A 0.9300 .
C17 C18 1.341(17) .
C17 H17A 0.9300 .
C18 C19 1.405(15) .
C18 H18A 0.9300 .
C19 N2 1.395(14) .
C21 C22 1.366(16) .
C21 C29 1.414(15) .
C21 C30 1.480(15) .
C22 C23 1.434(16) .
C22 H22A 0.9300 .
C23 C28 1.414(18) .
C23 C24 1.415(18) .
C24 C25 1.350(19) .
C24 H24A 0.9300 .
C25 C26 1.37(2) .
C25 H25A 0.9300 .
C26 C27 1.38(2) .
C26 H26A 0.9300 .
C27 C28 1.399(17) .
C27 H27A 0.9300 .
C28 N3 1.378(17) .
C29 N3 1.323(15) .
C29 H29A 0.9300 .
C30 O3 1.274(13) .
